data_4326275
loop_
_publ_author_name
'Qiang Gao'
'Xiqu Wang'
'Allan J. Jacobson'

_publ_section_title
;
 Homochiral Frameworks Formed by Reactions of Lanthanide Ions with a
 Chiral Antimony Tartrate Secondary Building Unit
;
_journal_name_full 'Inorganic Chemistry'
_journal_page_first 9073
_journal_page_last 9082
_journal_paper_doi 10.1021/ic201274c
_journal_volume 50
_journal_year 2011
_chemical_absolute_configuration rm
_chemical_formula_sum 'C24 H42 Ce2 O51 Sb6'
_chemical_formula_weight 2157.32
_chemical_name_systematic
; 
 ? 
;
_space_group_IT_number 4
_symmetry_cell_setting monoclinic
_symmetry_space_group_name_Hall 'P 2yb'
_symmetry_space_group_name_H-M 'P 1 21 1'
_atom_sites_solution_hydrogens geom
_atom_sites_solution_primary direct
_atom_sites_solution_secondary difmap
_audit_creation_method SHELXL-97
_cell_angle_alpha 90.00
_cell_angle_beta 110.32
_cell_angle_gamma 90.00
_cell_formula_units_Z 2
_cell_length_a 8.475(3)
_cell_length_b 26.271(8)
_cell_length_c 12.204(4)
_cell_measurement_reflns_used 9904
_cell_measurement_temperature 296(2)
_cell_measurement_theta_max 28.38
_cell_measurement_theta_min 2.36
_cell_volume 2548.1(15)
_computing_cell_refinement Bruker-ApexII
_computing_data_collection Bruker-ApexII
_computing_data_reduction Bruker-ApexII
_computing_structure_refinement 'SHELXL-97 (Sheldrick, 1997)'
_computing_structure_solution 'SHELXS-97 (Sheldrick, 1990)'
_diffrn_ambient_temperature 296(2)
_diffrn_measured_fraction_theta_full 0.993
_diffrn_measured_fraction_theta_max 0.912
_diffrn_radiation_monochromator graphite
_diffrn_radiation_source 'fine-focus sealed tube'
_diffrn_radiation_type MoK\a
_diffrn_radiation_wavelength 0.71073
_diffrn_reflns_av_R_equivalents 0.0268
_diffrn_reflns_av_sigmaI/netI 0.0311
_diffrn_reflns_limit_h_max 11
_diffrn_reflns_limit_h_min -11
_diffrn_reflns_limit_k_max 33
_diffrn_reflns_limit_k_min -30
_diffrn_reflns_limit_l_max 12
_diffrn_reflns_limit_l_min -16
_diffrn_reflns_number 15325
_diffrn_reflns_theta_full 25.00
_diffrn_reflns_theta_max 28.39
_diffrn_reflns_theta_min 1.78
_exptl_absorpt_coefficient_mu 5.014
_exptl_absorpt_correction_T_max 0.279
_exptl_absorpt_correction_T_min 0.221
_exptl_absorpt_correction_type multi-scan
_exptl_absorpt_process_details 'Blessing, 1995'
_exptl_crystal_colour colorless
_exptl_crystal_density_diffrn 2.812
_exptl_crystal_description plate
_exptl_crystal_F_000 2032
_exptl_crystal_size_max 0.18
_exptl_crystal_size_mid 0.12
_exptl_crystal_size_min 0.06
_refine_diff_density_max 1.055
_refine_diff_density_min -0.983
_refine_diff_density_rms 0.143
_refine_ls_abs_structure_details 'Flack H D (1983), Acta Cryst. A39, 876-881'
_refine_ls_abs_structure_Flack 0.003(14)
_refine_ls_extinction_method none
_refine_ls_goodness_of_fit_ref 1.034
_refine_ls_hydrogen_treatment constrain
_refine_ls_matrix_type full
_refine_ls_number_parameters 748
_refine_ls_number_reflns 9282
_refine_ls_number_restraints 1
_refine_ls_restrained_S_all 1.034
_refine_ls_R_factor_all 0.0286
_refine_ls_R_factor_gt 0.0269
_refine_ls_shift/su_max 0.002
_refine_ls_shift/su_mean 0.000
_refine_ls_structure_factor_coef Fsqd
_refine_ls_weighting_details 'calc w=1/[\s^2^(Fo^2^)+(0.0462P)^2^+4.6537P] where P=(Fo^2^+2Fc^2^)/3'
_refine_ls_weighting_scheme calc
_refine_ls_wR_factor_gt 0.0731
_refine_ls_wR_factor_ref 0.0747
_reflns_number_gt 8969
_reflns_number_total 9282
_reflns_threshold_expression >2sigma(I)
_cod_data_source_file ic201274c_si_004_2.cif
_cod_data_source_block 2DI-Ce
_cod_original_cell_volume 2548.0(13)
_cod_database_code 4326275

loop_
_symmetry_equiv_pos_as_xyz
'x, y, z'
'-x, y+1/2, -z'

loop_
_atom_site_label
_atom_site_type_symbol
_atom_site_fract_x
_atom_site_fract_y
_atom_site_fract_z
_atom_site_U_iso_or_equiv
_atom_site_adp_type
_atom_site_occupancy
_atom_site_symmetry_multiplicity
_atom_site_calc_flag
_atom_site_refinement_flags
Ce1 Ce 1.37081(5) 0.797009(15) 0.81969(3) 0.01732(8) Uani 1 1 d .
Ce2 Ce 0.20180(5) 0.511402(15) 0.49851(3) 0.01758(8) Uani 1 1 d .
Sb1 Sb 0.65862(6) 0.708606(19) 0.46606(4) 0.02044(10) Uani 1 1 d .
Sb2 Sb 0.83805(6) 0.598581(19) 0.83675(4) 0.02104(10) Uani 1 1 d .
Sb3 Sb 0.14484(6) 0.449557(19) 0.97757(4) 0.02149(10) Uani 1 1 d .
Sb4 Sb 0.58024(8) 0.59309(2) 1.07375(5) 0.03508(14) Uani 1 1 d .
Sb5 Sb -0.12016(6) 0.85726(2) 0.33196(4) 0.02167(10) Uani 1 1 d .
Sb6 Sb 0.22730(7) 0.72541(2) 0.22553(5) 0.02776(12) Uani 1 1 d .
O1 O 1.1306(8) 0.7466(2) 0.6957(6) 0.0398(16) Uani 1 1 d .
O2 O 0.8594(7) 0.7525(2) 0.5938(5) 0.0270(12) Uani 1 1 d .
O3 O 0.8292(7) 0.6553(2) 0.5299(5) 0.0239(11) Uani 1 1 d .
O4 O 0.9247(7) 0.5593(2) 0.7113(5) 0.0281(12) Uani 1 1 d .
O5 O 0.9490(7) 0.6540(2) 0.7835(4) 0.0220(11) Uani 1 1 d .
O6 O 1.1156(8) 0.5682(3) 0.6268(6) 0.0354(14) Uani 1 1 d .
O7 O 0.4841(7) 0.6448(2) 0.4177(5) 0.0275(12) Uani 1 1 d .
O8 O 0.3124(7) 0.5984(2) 0.4780(5) 0.0305(12) Uani 1 1 d .
O9 O 0.5697(6) 0.7071(2) 0.5965(4) 0.0226(11) Uani 1 1 d .
O10 O 0.7108(7) 0.6621(2) 0.8839(5) 0.0286(12) Uani 1 1 d .
O11 O 0.4698(8) 0.7053(2) 0.8255(6) 0.0308(13) Uani 1 1 d .
O12 O 0.6234(6) 0.6020(2) 0.7003(4) 0.0231(11) Uani 1 1 d .
O13 O 0.2422(8) 0.4527(2) 1.1694(5) 0.0279(12) Uani 1 1 d .
O14 O 0.2725(8) 0.5046(2) 1.3176(5) 0.0339(14) Uani 1 1 d .
O15 O 0.1240(7) 0.5226(2) 1.0076(4) 0.0241(11) Uani 1 1 d .
O16 O 0.3368(10) 0.6312(3) 1.0031(6) 0.0442(17) Uani 1 1 d .
O17 O 0.0973(9) 0.6429(2) 1.0391(5) 0.0417(16) Uani 1 1 d .
O18 O 0.4578(7) 0.5627(2) 1.1677(5) 0.0313(13) Uani 1 1 d .
O19 O 0.3228(7) 0.4798(2) 0.7089(5) 0.0294(13) Uani 1 1 d .
O20 O 0.1500(7) 0.4716(2) 0.8085(5) 0.0271(12) Uani 1 1 d .
O21 O 0.3909(6) 0.4510(2) 1.0073(4) 0.0221(11) Uani 1 1 d .
O22 O 0.7402(8) 0.5257(3) 1.1313(6) 0.0476(19) Uani 1 1 d .
O23 O 0.7999(8) 0.4518(3) 1.0685(7) 0.0487(18) Uani 1 1 d .
O24 O 0.4981(8) 0.5499(2) 0.9344(5) 0.0315(13) Uani 1 1 d .
O25 O -0.2219(7) 0.8544(2) 0.1394(5) 0.0271(12) Uani 1 1 d .
O26 O -0.3678(8) 0.8039(3) -0.0058(5) 0.0348(14) Uani 1 1 d .
O27 O -0.1711(8) 0.7845(2) 0.3019(5) 0.0275(12) Uani 1 1 d .
O28 O 0.0797(9) 0.6807(2) 0.2970(5) 0.0393(15) Uani 1 1 d .
O29 O -0.1877(10) 0.6653(3) 0.2809(6) 0.0486(18) Uani 1 1 d .
O30 O -0.0006(7) 0.7527(2) 0.1373(5) 0.0260(11) Uani 1 1 d .
O31 O 0.0457(7) 0.8306(2) 0.5016(5) 0.0274(12) Uani 1 1 d .
O32 O 0.3169(7) 0.8210(2) 0.6095(5) 0.0304(13) Uani 1 1 d .
O33 O 0.1051(7) 0.8609(2) 0.3151(4) 0.0235(11) Uani 1 1 d .
O34 O 0.3224(7) 0.8005(3) 0.1860(5) 0.0336(13) Uani 1 1 d .
O35 O 0.4718(9) 0.8671(3) 0.2801(6) 0.0417(16) Uani 1 1 d .
O36 O 0.2839(8) 0.7631(2) 0.3755(5) 0.0295(12) Uani 1 1 d .
O37W O 1.0872(9) 0.8497(3) 0.7344(6) 0.0505(19) Uani 1 1 d .
O38W O 1.2922(9) 0.8469(3) 0.9714(5) 0.0391(15) Uani 1 1 d .
O39W O 1.4494(8) 0.8880(2) 0.8088(5) 0.0320(13) Uani 1 1 d .
O40W O 1.6290(7) 0.7864(2) 0.7557(5) 0.0250(11) Uani 1 1 d .
O41W O 1.2805(8) 0.7409(2) 0.9554(5) 0.0305(13) Uani 1 1 d .
O42W O 0.5237(8) 0.5164(3) 0.5729(5) 0.0364(14) Uani 1 1 d .
O43W O 0.3228(9) 0.4230(2) 0.5130(5) 0.0370(15) Uani 1 1 d .
O44W O -0.0259(9) 0.4593(3) 0.3341(6) 0.0461(17) Uani 1 1 d .
O45W O -0.0389(8) 0.4702(3) 0.5531(6) 0.0418(16) Uani 1 1 d .
O46W O -0.0259(10) 0.5665(3) 0.3657(6) 0.054(2) Uani 1 1 d .
O47W O -0.0613(8) 0.7517(3) -0.1008(5) 0.0346(13) Uani 1 1 d .
O48W O 0.2591(12) 0.3715(3) 0.3153(7) 0.056(2) Uani 1 1 d .
O49W O 0.7535(11) 0.4552(3) 0.7463(7) 0.058(2) Uani 1 1 d .
O50W O 1.3682(13) 0.9563(6) 0.6143(10) 0.114(5) Uani 1 1 d .
O51W O -0.3163(17) 0.5548(5) 0.3954(12) 0.112(4) Uani 1 1 d .
C1 C 0.9968(10) 0.7277(3) 0.6343(7) 0.0250(16) Uani 1 1 d .
C2 C 0.9904(9) 0.6715(3) 0.6024(6) 0.0235(16) Uani 1 1 d .
H2 H 1.0697 0.6654 0.5614 0.028 Uiso 1 1 calc R
C3 C 1.0474(9) 0.6406(3) 0.7154(6) 0.0201(14) Uani 1 1 d .
H3 H 1.1658 0.6482 0.7593 0.024 Uiso 1 1 calc R
C4 C 1.0309(10) 0.5858(3) 0.6824(6) 0.0232(15) Uani 1 1 d .
C5 C 0.4100(9) 0.6353(3) 0.4891(6) 0.0218(15) Uani 1 1 d .
C6 C 0.4454(9) 0.6716(3) 0.5930(6) 0.0202(14) Uani 1 1 d .
H6 H 0.3415 0.6895 0.5875 0.024 Uiso 1 1 calc R
C7 C 0.5013(9) 0.6380(3) 0.7037(6) 0.0185(14) Uani 1 1 d .
H7 H 0.4026 0.6192 0.7060 0.022 Uiso 1 1 calc R
C8 C 0.5622(9) 0.6721(3) 0.8113(7) 0.0225(15) Uani 1 1 d .
C9 C 0.2967(10) 0.4717(3) 0.7996(6) 0.0228(15) Uani 1 1 d .
C10 C 0.4449(9) 0.4590(3) 0.9112(6) 0.0217(15) Uani 1 1 d .
H10 H 0.4980 0.4276 0.8976 0.026 Uiso 1 1 calc R
C11 C 0.5740(10) 0.5018(3) 0.9367(7) 0.0247(16) Uani 1 1 d .
H11 H 0.6235 0.5014 0.8751 0.030 Uiso 1 1 calc R
C12 C 0.7150(11) 0.4904(4) 1.0531(8) 0.035(2) Uani 1 1 d .
C13 C 0.2306(10) 0.4965(3) 1.2121(7) 0.0236(16) Uani 1 1 d .
C14 C 0.1634(10) 0.5395(3) 1.1243(7) 0.0241(15) Uani 1 1 d .
H14 H 0.0608 0.5530 1.1333 0.029 Uiso 1 1 calc R
C15 C 0.2957(11) 0.5814(3) 1.1548(7) 0.0289(17) Uani 1 1 d .
H15 H 0.3003 0.5968 1.2291 0.035 Uiso 1 1 calc R
C16 C 0.2328(13) 0.6219(3) 1.0583(7) 0.0327(19) Uani 1 1 d .
C17 C -0.2842(9) 0.8115(3) 0.0989(6) 0.0256(16) Uani 1 1 d .
C18 C -0.2510(10) 0.7685(3) 0.1860(6) 0.0225(15) Uani 1 1 d .
H18 H -0.3587 0.7527 0.1795 0.027 Uiso 1 1 calc R
C19 C -0.1402(11) 0.7281(3) 0.1539(7) 0.0265(16) Uani 1 1 d .
H19 H -0.2074 0.7112 0.0812 0.032 Uiso 1 1 calc R
C20 C -0.0835(14) 0.6887(3) 0.2522(8) 0.037(2) Uani 1 1 d .
C21 C 0.2033(10) 0.8315(3) 0.5190(6) 0.0240(16) Uani 1 1 d .
C22 C 0.2496(9) 0.8511(3) 0.4159(6) 0.0215(14) Uani 1 1 d .
H22 H 0.3150 0.8825 0.4391 0.026 Uiso 1 1 calc R
C23 C 0.3601(9) 0.8101(3) 0.3870(6) 0.0227(15) Uani 1 1 d .
H23 H 0.4686 0.8086 0.4512 0.027 Uiso 1 1 calc R
C24 C 0.3901(10) 0.8275(3) 0.2776(7) 0.0279(17) Uani 1 1 d .

loop_
_atom_site_aniso_label
_atom_site_aniso_U_11
_atom_site_aniso_U_22
_atom_site_aniso_U_33
_atom_site_aniso_U_23
_atom_site_aniso_U_13
_atom_site_aniso_U_12
Ce1 0.01692(18) 0.01854(19) 0.01506(17) -0.00114(14) 0.00374(14) -0.00162(15)
Ce2 0.01932(18) 0.01728(18) 0.01650(18) 0.00052(14) 0.00669(14) 0.00017(15)
Sb1 0.0172(2) 0.0231(2) 0.0194(2) 0.00261(18) 0.00421(18) -0.00288(19)
Sb2 0.0200(2) 0.0224(2) 0.0208(2) 0.00336(19) 0.00726(18) 0.0038(2)
Sb3 0.0224(2) 0.0216(2) 0.0205(2) -0.00210(19) 0.00751(19) -0.0011(2)
Sb4 0.0437(3) 0.0350(3) 0.0284(3) -0.0101(2) 0.0150(2) -0.0190(3)
Sb5 0.0186(2) 0.0250(3) 0.0195(2) -0.00126(18) 0.00428(18) 0.00141(19)
Sb6 0.0300(3) 0.0240(3) 0.0234(2) -0.0034(2) 0.0017(2) 0.0065(2)
O1 0.030(3) 0.028(3) 0.045(4) 0.010(3) -0.008(3) -0.013(3)
O2 0.026(3) 0.022(3) 0.032(3) 0.002(2) 0.009(2) -0.007(2)
O3 0.019(3) 0.023(3) 0.023(3) 0.001(2) -0.002(2) -0.001(2)
O4 0.030(3) 0.022(3) 0.034(3) -0.005(2) 0.012(3) 0.003(2)
O5 0.026(3) 0.022(3) 0.021(3) -0.001(2) 0.012(2) 0.001(2)
O6 0.039(4) 0.037(4) 0.041(4) 0.001(3) 0.027(3) 0.005(3)
O7 0.025(3) 0.036(3) 0.022(3) -0.007(2) 0.009(2) -0.010(2)
O8 0.027(3) 0.023(3) 0.031(3) 0.001(2) -0.002(2) -0.010(3)
O9 0.022(3) 0.024(3) 0.021(2) -0.007(2) 0.007(2) -0.009(2)
O10 0.026(3) 0.034(3) 0.027(3) -0.001(2) 0.010(2) 0.003(3)
O11 0.031(3) 0.022(3) 0.044(3) 0.000(3) 0.019(3) 0.003(3)
O12 0.020(3) 0.025(3) 0.021(2) -0.007(2) 0.003(2) 0.003(2)
O13 0.040(3) 0.021(3) 0.025(3) 0.005(2) 0.013(2) 0.010(3)
O14 0.053(4) 0.034(3) 0.021(3) 0.000(2) 0.021(3) -0.002(3)
O15 0.031(3) 0.023(3) 0.015(2) -0.001(2) 0.004(2) 0.003(2)
O16 0.075(5) 0.028(3) 0.034(3) 0.007(3) 0.024(3) 0.002(3)
O17 0.058(4) 0.030(3) 0.030(3) -0.001(3) 0.006(3) 0.012(3)
O18 0.029(3) 0.038(3) 0.026(3) 0.005(2) 0.008(2) 0.000(3)
O19 0.033(3) 0.037(3) 0.016(3) 0.003(2) 0.007(2) 0.006(3)
O20 0.020(3) 0.039(3) 0.018(3) -0.002(2) 0.002(2) 0.007(2)
O21 0.021(3) 0.029(3) 0.014(2) 0.003(2) 0.004(2) 0.001(2)
O22 0.024(3) 0.081(6) 0.031(3) -0.008(3) 0.001(3) -0.006(3)
O23 0.029(3) 0.050(4) 0.059(5) 0.013(4) 0.004(3) 0.009(3)
O24 0.039(3) 0.022(3) 0.028(3) -0.003(2) 0.005(3) -0.004(3)
O25 0.029(3) 0.025(3) 0.022(3) 0.002(2) 0.002(2) -0.003(2)
O26 0.034(3) 0.044(4) 0.022(3) -0.005(3) 0.003(2) -0.001(3)
O27 0.037(3) 0.026(3) 0.016(2) 0.001(2) 0.006(2) -0.004(2)
O28 0.048(4) 0.029(3) 0.030(3) 0.007(2) -0.001(3) 0.000(3)
O29 0.067(5) 0.036(4) 0.046(4) 0.004(3) 0.023(4) -0.013(4)
O30 0.027(3) 0.025(3) 0.025(3) 0.003(2) 0.008(2) 0.006(2)
O31 0.021(3) 0.042(4) 0.017(3) 0.003(2) 0.004(2) -0.004(2)
O32 0.028(3) 0.045(4) 0.017(3) 0.001(2) 0.005(2) -0.003(3)
O33 0.021(2) 0.033(3) 0.016(2) 0.007(2) 0.006(2) 0.002(2)
O34 0.032(3) 0.044(4) 0.026(3) -0.006(3) 0.011(2) -0.002(3)
O35 0.046(4) 0.042(4) 0.043(4) -0.005(3) 0.024(3) -0.011(3)
O36 0.036(3) 0.030(3) 0.020(3) -0.003(2) 0.006(2) -0.002(3)
O37W 0.044(4) 0.060(5) 0.044(4) -0.005(3) 0.011(3) 0.021(4)
O38W 0.058(4) 0.034(4) 0.032(3) -0.004(3) 0.024(3) 0.005(3)
O39W 0.044(4) 0.028(3) 0.023(3) -0.010(2) 0.010(3) -0.015(3)
O40W 0.022(3) 0.025(3) 0.027(3) -0.001(2) 0.007(2) -0.001(2)
O41W 0.041(4) 0.026(3) 0.031(3) -0.001(2) 0.020(3) 0.000(3)
O42W 0.026(3) 0.041(4) 0.037(3) 0.005(3) 0.006(3) 0.000(3)
O43W 0.050(4) 0.027(3) 0.031(3) -0.001(2) 0.012(3) 0.016(3)
O44W 0.043(4) 0.051(4) 0.035(4) -0.008(3) 0.002(3) -0.015(3)
O45W 0.033(3) 0.058(4) 0.037(3) 0.000(3) 0.015(3) -0.017(3)
O46W 0.057(5) 0.030(4) 0.050(4) 0.007(3) -0.015(4) 0.012(3)
O47W 0.030(3) 0.037(3) 0.032(3) 0.003(3) 0.006(3) -0.001(3)
O48W 0.089(6) 0.040(4) 0.053(4) 0.002(3) 0.042(5) 0.013(4)
O49W 0.060(5) 0.060(5) 0.056(5) -0.008(4) 0.023(4) 0.012(4)
O50W 0.051(6) 0.190(14) 0.083(7) 0.072(9) 0.000(5) -0.015(8)
O51W 0.092(8) 0.110(10) 0.112(10) 0.010(8) 0.008(8) 0.034(8)
C1 0.018(4) 0.030(4) 0.025(4) 0.003(3) 0.005(3) -0.006(3)
C2 0.015(3) 0.035(4) 0.021(4) -0.005(3) 0.009(3) 0.002(3)
C3 0.018(3) 0.021(4) 0.024(4) -0.006(3) 0.010(3) -0.001(3)
C4 0.023(4) 0.024(4) 0.020(3) -0.002(3) 0.004(3) 0.005(3)
C5 0.017(3) 0.022(4) 0.022(3) 0.003(3) 0.001(3) 0.000(3)
C6 0.015(3) 0.021(4) 0.024(4) -0.004(3) 0.006(3) 0.001(3)
C7 0.018(3) 0.015(3) 0.020(3) 0.000(3) 0.004(3) -0.003(3)
C8 0.021(4) 0.025(4) 0.027(4) 0.002(3) 0.016(3) 0.000(3)
C9 0.032(4) 0.017(3) 0.017(3) -0.001(3) 0.005(3) 0.001(3)
C10 0.024(4) 0.029(4) 0.013(3) 0.002(3) 0.008(3) 0.004(3)
C11 0.026(4) 0.027(4) 0.022(4) 0.004(3) 0.010(3) -0.001(3)
C12 0.026(4) 0.048(6) 0.035(5) 0.006(4) 0.015(4) -0.008(4)
C13 0.021(4) 0.028(4) 0.022(4) 0.004(3) 0.007(3) -0.002(3)
C14 0.023(4) 0.025(4) 0.022(4) 0.001(3) 0.005(3) 0.003(3)
C15 0.032(4) 0.028(4) 0.023(4) 0.001(3) 0.005(3) 0.009(3)
C16 0.053(6) 0.020(4) 0.020(4) -0.004(3) 0.006(4) -0.003(4)
C17 0.017(3) 0.041(5) 0.015(3) 0.000(3) 0.000(3) 0.004(3)
C18 0.020(4) 0.023(4) 0.022(4) 0.001(3) 0.004(3) -0.007(3)
C19 0.034(4) 0.020(4) 0.026(4) -0.003(3) 0.010(3) -0.007(3)
C20 0.059(6) 0.019(4) 0.031(4) -0.005(3) 0.011(4) -0.009(4)
C21 0.024(4) 0.031(4) 0.013(3) -0.001(3) 0.001(3) 0.000(3)
C22 0.021(4) 0.020(4) 0.023(3) 0.000(3) 0.007(3) 0.002(3)
C23 0.019(3) 0.026(4) 0.021(3) -0.004(3) 0.005(3) 0.003(3)
C24 0.024(4) 0.035(5) 0.024(4) -0.001(3) 0.008(3) 0.005(3)

loop_
_atom_type_symbol
_atom_type_description
_atom_type_scat_dispersion_real
_atom_type_scat_dispersion_imag
_atom_type_scat_source
C C 0.0033 0.0016 'International Tables Vol C Tables 4.2.6.8 and 6.1.1.4'
H H 0.0000 0.0000 'International Tables Vol C Tables 4.2.6.8 and 6.1.1.4'
O O 0.0106 0.0060 'International Tables Vol C Tables 4.2.6.8 and 6.1.1.4'
Sb Sb -0.5866 1.5461 'International Tables Vol C Tables 4.2.6.8 and 6.1.1.4'
Ce Ce -0.2486 2.6331 'International Tables Vol C Tables 4.2.6.8 and 6.1.1.4'

loop_
_geom_angle_atom_site_label_1
_geom_angle_atom_site_label_2
_geom_angle_atom_site_label_3
_geom_angle
_geom_angle_site_symmetry_1
_geom_angle_site_symmetry_3
O1 Ce1 O26 150.0(2) . 1_756
O1 Ce1 O39W 131.4(2) . .
O26 Ce1 O39W 78.5(2) 1_756 .
O1 Ce1 O32 72.0(2) . 1_655
O26 Ce1 O32 130.1(2) 1_756 1_655
O39W Ce1 O32 70.40(19) . 1_655
O1 Ce1 O41W 73.4(2) . .
O26 Ce1 O41W 82.2(2) 1_756 .
O39W Ce1 O41W 137.79(18) . .
O32 Ce1 O41W 145.3(2) 1_655 .
O1 Ce1 O38W 110.8(2) . .
O26 Ce1 O38W 73.7(2) 1_756 .
O39W Ce1 O38W 71.7(2) . .
O32 Ce1 O38W 127.7(2) 1_655 .
O41W Ce1 O38W 66.9(2) . .
O1 Ce1 O11 72.6(2) . 1_655
O26 Ce1 O11 81.9(2) 1_756 1_655
O39W Ce1 O11 144.73(19) . 1_655
O32 Ce1 O11 101.9(2) 1_655 1_655
O41W Ce1 O11 66.49(18) . 1_655
O38W Ce1 O11 129.5(2) . 1_655
O1 Ce1 O40W 111.3(2) . .
O26 Ce1 O40W 70.77(19) 1_756 .
O39W Ce1 O40W 79.49(19) . .
O32 Ce1 O40W 65.99(18) 1_655 .
O41W Ce1 O40W 128.07(19) . .
O38W Ce1 O40W 137.8(2) . .
O11 Ce1 O40W 66.42(18) 1_655 .
O1 Ce1 O37W 66.2(2) . .
O26 Ce1 O37W 135.5(2) 1_756 .
O39W Ce1 O37W 72.6(2) . .
O32 Ce1 O37W 69.6(2) 1_655 .
O41W Ce1 O37W 97.0(2) . .
O38W Ce1 O37W 65.5(2) . .
O11 Ce1 O37W 138.6(2) 1_655 .
O40W Ce1 O37W 133.3(2) . .
O6 Ce2 O14 145.9(2) 1_455 1_554
O6 Ce2 O46W 74.2(2) 1_455 .
O14 Ce2 O46W 80.6(3) 1_554 .
O6 Ce2 O43W 136.1(2) 1_455 .
O14 Ce2 O43W 77.2(2) 1_554 .
O46W Ce2 O43W 141.4(2) . .
O6 Ce2 O8 73.4(2) 1_455 .
O14 Ce2 O8 76.4(2) 1_554 .
O46W Ce2 O8 68.9(2) . .
O43W Ce2 O8 133.5(2) . .
O6 Ce2 O19 70.1(2) 1_455 .
O14 Ce2 O19 137.2(2) 1_554 .
O46W Ce2 O19 142.1(2) . .
O43W Ce2 O19 67.52(19) . .
O8 Ce2 O19 111.23(19) . .
O6 Ce2 O42W 105.0(2) 1_455 .
O14 Ce2 O42W 76.3(2) 1_554 .
O46W Ce2 O42W 133.3(3) . .
O43W Ce2 O42W 70.5(2) . .
O8 Ce2 O42W 66.5(2) . .
O19 Ce2 O42W 69.71(19) . .
O6 Ce2 O45W 69.8(2) 1_455 .
O14 Ce2 O45W 130.7(2) 1_554 .
O46W Ce2 O45W 84.8(3) . .
O43W Ce2 O45W 86.2(2) . .
O8 Ce2 O45W 139.3(2) . .
O19 Ce2 O45W 71.5(2) . .
O42W Ce2 O45W 140.0(2) . .
O6 Ce2 O44W 120.1(2) 1_455 .
O14 Ce2 O44W 68.0(2) 1_554 .
O46W Ce2 O44W 67.1(2) . .
O43W Ce2 O44W 75.3(2) . .
O8 Ce2 O44W 126.6(2) . .
O19 Ce2 O44W 122.0(2) . .
O42W Ce2 O44W 134.9(2) . .
O45W Ce2 O44W 62.9(2) . .
O3 Sb1 O9 95.7(2) . .
O3 Sb1 O7 84.0(2) . .
O9 Sb1 O7 77.9(2) . .
O3 Sb1 O2 79.1(2) . .
O9 Sb1 O2 81.8(2) . .
O7 Sb1 O2 152.1(2) . .
O5 Sb2 O12 95.3(2) . .
O5 Sb2 O10 81.7(2) . .
O12 Sb2 O10 78.1(2) . .
O5 Sb2 O4 78.5(2) . .
O12 Sb2 O4 82.4(2) . .
O10 Sb2 O4 150.7(2) . .
O15 Sb3 O21 96.0(2) . .
O15 Sb3 O20 87.1(2) . .
O21 Sb3 O20 78.5(2) . .
O15 Sb3 O13 77.9(2) . .
O21 Sb3 O13 79.8(2) . .
O20 Sb3 O13 152.1(2) . .
O24 Sb4 O18 99.9(3) . .
O24 Sb4 O16 85.4(3) . .
O18 Sb4 O16 78.4(2) . .
O24 Sb4 O22 78.7(3) . .
O18 Sb4 O22 83.0(3) . .
O16 Sb4 O22 153.0(3) . .
O27 Sb5 O33 100.6(2) . .
O27 Sb5 O31 83.8(2) . .
O33 Sb5 O31 77.8(2) . .
O27 Sb5 O25 77.8(2) . .
O33 Sb5 O25 85.8(2) . .
O31 Sb5 O25 152.5(2) . .
O36 Sb6 O30 101.4(2) . .
O36 Sb6 O28 83.4(2) . .
O30 Sb6 O28 79.7(2) . .
O36 Sb6 O34 76.7(2) . .
O30 Sb6 O34 85.4(2) . .
O28 Sb6 O34 152.3(2) . .
C1 O1 Ce1 170.5(7) . .
C1 O2 Sb1 112.7(5) . .
C2 O3 Sb1 116.9(5) . .
C4 O4 Sb2 112.2(5) . .
C3 O5 Sb2 117.3(4) . .
C4 O6 Ce2 159.5(6) . 1_655
C5 O7 Sb1 114.7(5) . .
C5 O8 Ce2 161.5(5) . .
C6 O9 Sb1 118.7(4) . .
C8 O10 Sb2 115.5(5) . .
C8 O11 Ce1 153.2(5) . 1_455
C7 O12 Sb2 118.1(4) . .
C13 O13 Sb3 114.4(5) . .
C13 O14 Ce2 150.6(6) . 1_556
C14 O15 Sb3 119.1(4) . .
C16 O16 Sb4 115.2(6) . .
C15 O18 Sb4 118.9(5) . .
C9 O19 Ce2 146.5(5) . .
C9 O20 Sb3 115.0(5) . .
C10 O21 Sb3 118.2(4) . .
C12 O22 Sb4 114.6(6) . .
C11 O24 Sb4 118.5(5) . .
C17 O25 Sb5 113.7(5) . .
C17 O26 Ce1 155.7(5) . 1_354
C18 O27 Sb5 118.5(5) . .
C20 O28 Sb6 115.2(5) . .
C19 O30 Sb6 117.3(5) . .
C21 O31 Sb5 116.4(5) . .
C21 O32 Ce1 141.7(5) . 1_455
C22 O33 Sb5 118.0(4) . .
C24 O34 Sb6 112.7(5) . .
C23 O36 Sb6 119.7(4) . .
O1 C1 O2 123.9(8) . .
O1 C1 C2 119.5(8) . .
O2 C1 C2 116.7(7) . .
O3 C2 C1 113.1(6) . .
O3 C2 C3 109.9(6) . .
C1 C2 C3 108.2(6) . .
O5 C3 C4 112.4(6) . .
O5 C3 C2 109.4(6) . .
C4 C3 C2 107.4(6) . .
O6 C4 O4 123.2(7) . .
O6 C4 C3 119.4(7) . .
O4 C4 C3 117.4(6) . .
O8 C5 O7 123.1(7) . .
O8 C5 C6 120.3(7) . .
O7 C5 C6 116.5(7) . .
O9 C6 C5 111.8(6) . .
O9 C6 C7 110.9(6) . .
C5 C6 C7 106.3(6) . .
O12 C7 C8 112.7(6) . .
O12 C7 C6 111.3(6) . .
C8 C7 C6 109.1(6) . .
O11 C8 O10 124.5(8) . .
O11 C8 C7 120.0(7) . .
O10 C8 C7 115.5(6) . .
O19 C9 O20 124.2(7) . .
O19 C9 C10 119.5(7) . .
O20 C9 C10 116.3(6) . .
O21 C10 C11 110.8(6) . .
O21 C10 C9 111.6(6) . .
C11 C10 C9 109.2(6) . .
O24 C11 C10 111.5(6) . .
O24 C11 C12 113.3(7) . .
C10 C11 C12 108.6(6) . .
O23 C12 O22 123.0(9) . .
O23 C12 C11 122.2(9) . .
O22 C12 C11 114.8(8) . .
O14 C13 O13 123.1(7) . .
O14 C13 C14 120.7(7) . .
O13 C13 C14 116.2(7) . .
O15 C14 C15 111.7(6) . .
O15 C14 C13 112.0(6) . .
C15 C14 C13 107.5(6) . .
O18 C15 C14 112.3(7) . .
O18 C15 C16 113.0(7) . .
C14 C15 C16 106.4(7) . .
O17 C16 O16 125.2(8) . .
O17 C16 C15 120.7(8) . .
O16 C16 C15 114.1(8) . .
O26 C17 O25 123.6(8) . .
O26 C17 C18 120.3(8) . .
O25 C17 C18 116.1(6) . .
O27 C18 C17 113.1(6) . .
O27 C18 C19 109.6(6) . .
C17 C18 C19 108.3(6) . .
O30 C19 C20 111.6(7) . .
O30 C19 C18 109.4(6) . .
C20 C19 C18 108.4(7) . .
O29 C20 O28 124.0(9) . .
O29 C20 C19 120.3(9) . .
O28 C20 C19 115.7(8) . .
O32 C21 O31 126.7(7) . .
O32 C21 C22 118.3(7) . .
O31 C21 C22 114.9(6) . .
O33 C22 C21 112.4(6) . .
O33 C22 C23 109.7(6) . .
C21 C22 C23 107.6(6) . .
O36 C23 C24 113.4(6) . .
O36 C23 C22 110.3(6) . .
C24 C23 C22 107.0(6) . .
O35 C24 O34 124.3(8) . .
O35 C24 C23 119.5(7) . .
O34 C24 C23 116.2(8) . .

loop_
_geom_bond_atom_site_label_1
_geom_bond_atom_site_label_2
_geom_bond_distance
_geom_bond_site_symmetry_2
Ce1 O1 2.459(6) .
Ce1 O26 2.490(6) 1_756
Ce1 O39W 2.497(6) .
Ce1 O32 2.525(5) 1_655
Ce1 O41W 2.527(6) .
Ce1 O38W 2.539(6) .
Ce1 O11 2.544(6) 1_655
Ce1 O40W 2.581(5) .
Ce1 O37W 2.653(7) .
Ce2 O6 2.451(6) 1_455
Ce2 O14 2.487(5) 1_554
Ce2 O46W 2.505(7) .
Ce2 O43W 2.520(6) .
Ce2 O8 2.516(6) .
Ce2 O19 2.550(5) .
Ce2 O42W 2.562(6) .
Ce2 O45W 2.592(6) .
Ce2 O44W 2.634(7) .
Sb1 O3 1.969(5) .
Sb1 O9 1.984(5) .
Sb1 O7 2.178(6) .
Sb1 O2 2.193(6) .
Sb2 O5 1.963(5) .
Sb2 O12 1.997(5) .
Sb2 O10 2.170(6) .
Sb2 O4 2.175(5) .
Sb3 O15 1.973(5) .
Sb3 O21 1.989(5) .
Sb3 O20 2.158(5) .
Sb3 O13 2.197(6) .
Sb4 O24 1.960(6) .
Sb4 O18 1.963(6) .
Sb4 O16 2.183(8) .
Sb4 O22 2.192(8) .
Sb5 O27 1.966(6) .
Sb5 O33 1.992(5) .
Sb5 O31 2.175(5) .
Sb5 O25 2.206(5) .
Sb6 O36 1.987(5) .
Sb6 O30 1.990(6) .
Sb6 O28 2.113(7) .
Sb6 O34 2.245(7) .
O1 C1 1.226(10) .
O2 C1 1.275(10) .
O3 C2 1.411(9) .
O4 C4 1.279(10) .
O5 C3 1.412(8) .
O6 C4 1.235(9) .
O6 Ce2 2.451(6) 1_655
O7 C5 1.264(9) .
O8 C5 1.249(9) .
O9 C6 1.398(9) .
O10 C8 1.291(10) .
O11 C8 1.224(10) .
O11 Ce1 2.544(6) 1_455
O12 C7 1.411(9) .
O13 C13 1.281(10) .
O14 C13 1.229(9) .
O14 Ce2 2.487(5) 1_556
O15 C14 1.416(9) .
O16 C16 1.305(12) .
O17 C16 1.220(12) .
O18 C15 1.416(10) .
O19 C9 1.221(9) .
O20 C9 1.285(10) .
O21 C10 1.415(8) .
O22 C12 1.294(12) .
O23 C12 1.220(12) .
O24 C11 1.415(10) .
O25 C17 1.269(10) .
O26 C17 1.243(9) .
O26 Ce1 2.490(6) 1_354
O27 C18 1.403(9) .
O28 C20 1.316(13) .
O29 C20 1.224(12) .
O30 C19 1.423(10) .
O31 C21 1.278(9) .
O32 C21 1.218(9) .
O32 Ce1 2.525(5) 1_455
O33 C22 1.426(9) .
O34 C24 1.280(10) .
O35 C24 1.245(11) .
O36 C23 1.379(10) .
C1 C2 1.524(12) .
C2 C3 1.526(11) .
C3 C4 1.489(10) .
C5 C6 1.530(10) .
C6 C7 1.544(10) .
C7 C8 1.524(10) .
C9 C10 1.535(10) .
C10 C11 1.524(11) .
C11 C12 1.534(12) .
C13 C14 1.525(10) .
C14 C15 1.523(12) .
C15 C16 1.539(11) .
C17 C18 1.510(11) .
C18 C19 1.553(11) .
C19 C20 1.530(12) .
C21 C22 1.532(10) .
C22 C23 1.545(10) .
C23 C24 1.514(11) .
